data_4022992
loop_
_publ_author_name
'Sylvie Pailloux'
'Iris Binyamin'
'Lorraine M. Deck'
'Brian M. Rapko'
'Benjamin P. Hay'
'Eileen N. Duesler'
'Robert T. Paine'

_publ_section_title
;
 Oxidation Reactivity Channels for 2-(Pyridin-2-yl)-N,N-diphenylacetamides
;
_journal_name_full 'Journal of Organic Chemistry'
_journal_page_first 9195
_journal_page_last 9202
_journal_paper_doi 10.1021/jo701408y
_journal_volume 72
_journal_year 2007
_chemical_formula_moiety 'C19 H16 N2 O2'
_chemical_formula_sum 'C19 H16 N2 O2'
_chemical_formula_weight 304.34
_chemical_name_systematic
;
 ?
;
_space_group_IT_number 14
_symmetry_cell_setting monoclinic
_symmetry_space_group_name_Hall '-P 2yn'
_symmetry_space_group_name_H-M 'P 1 21/n 1'
_atom_sites_solution_hydrogens geom
_atom_sites_solution_primary direct
_atom_sites_solution_secondary difmap
_audit_creation_method SHELXL-97
_cell_angle_alpha 90.00
_cell_angle_beta 115.587(3)
_cell_angle_gamma 90.00
_cell_formula_units_Z 4
_cell_length_a 16.2324(11)
_cell_length_b 5.6544(4)
_cell_length_c 18.3459(12)
_cell_measurement_reflns_used 5410
_cell_measurement_temperature 223(2)
_cell_measurement_theta_max 34.50
_cell_measurement_theta_min 3.34
_cell_volume 1518.73(18)
_computing_cell_refinement 'Bruker SMART'
_computing_data_collection 'Bruker SMART'
_computing_data_reduction 'Bruker SAINT'
_computing_molecular_graphics 'Bruker SHELXTL'
_computing_publication_material 'Bruker SHELXTL'
_computing_structure_refinement 'SHELXL-97 (Sheldrick, 1997)'
_computing_structure_solution 'SHELXS-97 (Sheldrick, 1990)'
_diffrn_ambient_temperature 223(2)
_diffrn_measured_fraction_theta_full 0.927
_diffrn_measured_fraction_theta_max 0.927
_diffrn_measurement_device_type 'CCD area detector'
_diffrn_measurement_method 'phi and omega scans'
_diffrn_radiation_monochromator graphite
_diffrn_radiation_source 'fine-focus sealed tube'
_diffrn_radiation_type MoK\a
_diffrn_radiation_wavelength 0.71073
_diffrn_reflns_av_R_equivalents 0.0202
_diffrn_reflns_av_sigmaI/netI 0.0214
_diffrn_reflns_limit_h_max 24
_diffrn_reflns_limit_h_min -24
_diffrn_reflns_limit_k_max 4
_diffrn_reflns_limit_k_min -8
_diffrn_reflns_limit_l_max 24
_diffrn_reflns_limit_l_min -28
_diffrn_reflns_number 20730
_diffrn_reflns_theta_full 34.61
_diffrn_reflns_theta_max 34.61
_diffrn_reflns_theta_min 3.34
_diffrn_standards_decay_% 0.0
_exptl_absorpt_coefficient_mu 0.088
_exptl_absorpt_correction_T_max 0.980
_exptl_absorpt_correction_T_min 0.960
_exptl_absorpt_correction_type multi-scan
_exptl_absorpt_process_details SADABS
_exptl_crystal_colour colourless
_exptl_crystal_density_diffrn 1.331
_exptl_crystal_density_method 'not measured'
_exptl_crystal_description plate
_exptl_crystal_F_000 640
_exptl_crystal_size_max 0.45
_exptl_crystal_size_mid 0.44
_exptl_crystal_size_min 0.18
_refine_diff_density_max 0.340
_refine_diff_density_min -0.199
_refine_diff_density_rms 0.043
_refine_ls_extinction_method none
_refine_ls_goodness_of_fit_ref 0.945
_refine_ls_hydrogen_treatment noref
_refine_ls_matrix_type full
_refine_ls_number_parameters 209
_refine_ls_number_reflns 6003
_refine_ls_number_restraints 0
_refine_ls_restrained_S_all 0.945
_refine_ls_R_factor_all 0.0608
_refine_ls_R_factor_gt 0.0439
_refine_ls_shift/su_max 0.000
_refine_ls_shift/su_mean 0.000
_refine_ls_structure_factor_coef Fsqd
_refine_ls_weighting_details 'calc w=1/[\s^2^(Fo^2^)+(0.0307P)^2^+0.6454P] where P=(Fo^2^+2Fc^2^)/3'
_refine_ls_weighting_scheme calc
_refine_ls_wR_factor_gt 0.0925
_refine_ls_wR_factor_ref 0.1018
_reflns_number_gt 4556
_reflns_number_total 6003
_reflns_threshold_expression >2sigma(I)
_cod_data_source_file jo701408y-File001.cif
_cod_data_source_block rpsl9a
_cod_depositor_comments
;
The following automatic conversions were performed:
'_symmetry_cell_setting' value 'Monoclinic' changed to 'monoclinic'
according to '/home/saulius/struct/CIF-dictionaries/cif_core.dic'
dictionary named 'cif_core.dic' version 2.4.1 from 2010-06-29.

Automatic conversion script
Id: cif_fix_enum 1527 2010-12-29 10:47:43Z saulius 
;
_cod_original_sg_symbol_H-M 'P 21/n'
_cod_database_code 4022992

loop_
_symmetry_equiv_pos_as_xyz
'x, y, z'
'-x+1/2, y+1/2, -z+1/2'
'-x, -y, -z'
'x-1/2, -y-1/2, z-1/2'

loop_
_atom_site_label
_atom_site_type_symbol
_atom_site_fract_x
_atom_site_fract_y
_atom_site_fract_z
_atom_site_U_iso_or_equiv
_atom_site_adp_type
_atom_site_occupancy
_atom_site_symmetry_multiplicity
_atom_site_calc_flag
_atom_site_refinement_flags
O1 O 0.36969(5) -0.15671(14) 0.00160(4) 0.03390(16) Uani 1 1 d .
H1 H 0.4133 -0.1175 -0.0080 0.051 Uiso 1 1 calc R
O2 O 0.49217(5) 0.18274(14) 0.05459(4) 0.03476(17) Uani 1 1 d .
N1 N 0.21947(6) -0.02524(17) 0.05699(6) 0.03552(19) Uani 1 1 d .
N2 N 0.47767(5) 0.25420(14) 0.17048(4) 0.02390(14) Uani 1 1 d .
C1 C 0.13525(8) 0.0672(3) 0.02798(8) 0.0448(3) Uani 1 1 d .
H1A H 0.0902 -0.0173 0.0364 0.054 Uiso 1 1 calc R
C2 C 0.11070(8) 0.2774(2) -0.01318(7) 0.0438(3) Uani 1 1 d .
H2 H 0.0504 0.3337 -0.0329 0.053 Uiso 1 1 calc R
C3 C 0.17644(8) 0.4041(2) -0.02498(7) 0.0412(3) Uani 1 1 d .
H3 H 0.1621 0.5501 -0.0521 0.049 Uiso 1 1 calc R
C4 C 0.26393(8) 0.31271(19) 0.00379(6) 0.0343(2) Uani 1 1 d .
H4 H 0.3101 0.3952 -0.0035 0.041 Uiso 1 1 calc R
C5 C 0.28208(6) 0.09654(16) 0.04362(5) 0.02547(17) Uani 1 1 d .
C6 C 0.37308(6) -0.02796(16) 0.06895(5) 0.02536(17) Uani 1 1 d .
H6 H 0.3820 -0.1398 0.1133 0.030 Uiso 1 1 calc R
C7 C 0.45363(6) 0.14554(16) 0.09775(5) 0.02490(17) Uani 1 1 d .
C8 C 0.43617(6) 0.19016(16) 0.22329(5) 0.02332(16) Uani 1 1 d .
C9 C 0.46107(7) -0.01811(17) 0.26733(6) 0.02933(19) Uani 1 1 d .
H9 H 0.5027 -0.1224 0.2611 0.035 Uiso 1 1 calc R
C10 C 0.42377(8) -0.07107(19) 0.32094(6) 0.0353(2) Uani 1 1 d .
H10 H 0.4394 -0.2132 0.3504 0.042 Uiso 1 1 calc R
C11 C 0.36375(7) 0.0845(2) 0.33107(6) 0.0365(2) Uani 1 1 d .
H11 H 0.3393 0.0488 0.3678 0.044 Uiso 1 1 calc R
C12 C 0.33964(7) 0.2922(2) 0.28720(6) 0.0355(2) Uani 1 1 d .
H12 H 0.2990 0.3979 0.2943 0.043 Uiso 1 1 calc R
C13 C 0.37528(7) 0.34528(18) 0.23257(6) 0.02934(19) Uani 1 1 d .
H13 H 0.3582 0.4855 0.2021 0.035 Uiso 1 1 calc R
C14 C 0.55016(6) 0.42645(15) 0.20109(5) 0.02280(16) Uani 1 1 d .
C15 C 0.56220(6) 0.59395(17) 0.15095(6) 0.02749(18) Uani 1 1 d .
H15 H 0.5241 0.5937 0.0952 0.033 Uiso 1 1 calc R
C16 C 0.63103(7) 0.76150(18) 0.18404(7) 0.0331(2) Uani 1 1 d .
H16 H 0.6394 0.8744 0.1502 0.040 Uiso 1 1 calc R
C17 C 0.68761(7) 0.76452(19) 0.26634(7) 0.0347(2) Uani 1 1 d .
H17 H 0.7337 0.8793 0.2882 0.042 Uiso 1 1 calc R
C18 C 0.67553(7) 0.59747(19) 0.31573(6) 0.0330(2) Uani 1 1 d .
H18 H 0.7138 0.5983 0.3715 0.040 Uiso 1 1 calc R
C19 C 0.60725(7) 0.42825(18) 0.28354(6) 0.02882(18) Uani 1 1 d .
H19 H 0.5996 0.3147 0.3175 0.035 Uiso 1 1 calc R

loop_
_atom_site_aniso_label
_atom_site_aniso_U_11
_atom_site_aniso_U_22
_atom_site_aniso_U_33
_atom_site_aniso_U_23
_atom_site_aniso_U_13
_atom_site_aniso_U_12
O1 0.0322(4) 0.0366(4) 0.0343(4) -0.0143(3) 0.0157(3) -0.0054(3)
O2 0.0407(4) 0.0386(4) 0.0339(4) -0.0090(3) 0.0245(3) -0.0085(3)
N1 0.0307(4) 0.0392(5) 0.0392(5) 0.0037(4) 0.0174(4) -0.0025(4)
N2 0.0241(3) 0.0266(3) 0.0225(3) -0.0025(3) 0.0115(3) -0.0041(3)
C1 0.0300(5) 0.0588(8) 0.0482(6) 0.0041(6) 0.0194(5) 0.0002(5)
C2 0.0330(5) 0.0576(7) 0.0373(5) -0.0015(5) 0.0119(4) 0.0121(5)
C3 0.0464(6) 0.0365(5) 0.0351(5) 0.0024(4) 0.0122(5) 0.0104(5)
C4 0.0361(5) 0.0299(5) 0.0356(5) 0.0015(4) 0.0142(4) -0.0014(4)
C5 0.0269(4) 0.0266(4) 0.0226(4) -0.0034(3) 0.0104(3) -0.0024(3)
C6 0.0267(4) 0.0253(4) 0.0240(4) -0.0033(3) 0.0109(3) -0.0023(3)
C7 0.0249(4) 0.0255(4) 0.0246(4) -0.0028(3) 0.0109(3) -0.0007(3)
C8 0.0247(4) 0.0247(4) 0.0218(3) -0.0025(3) 0.0112(3) -0.0033(3)
C9 0.0349(5) 0.0257(4) 0.0291(4) -0.0008(3) 0.0154(4) -0.0002(4)
C10 0.0441(6) 0.0321(5) 0.0301(5) 0.0020(4) 0.0165(4) -0.0076(4)
C11 0.0339(5) 0.0504(6) 0.0290(4) -0.0018(4) 0.0173(4) -0.0105(5)
C12 0.0293(5) 0.0476(6) 0.0335(5) -0.0044(4) 0.0174(4) 0.0018(4)
C13 0.0296(4) 0.0304(4) 0.0293(4) -0.0005(3) 0.0140(4) 0.0027(4)
C14 0.0206(4) 0.0230(4) 0.0246(4) -0.0005(3) 0.0096(3) 0.0003(3)
C15 0.0264(4) 0.0274(4) 0.0274(4) 0.0038(3) 0.0105(3) 0.0007(3)
C16 0.0305(5) 0.0282(4) 0.0408(5) 0.0051(4) 0.0157(4) -0.0023(4)
C17 0.0269(5) 0.0307(5) 0.0443(6) -0.0050(4) 0.0134(4) -0.0060(4)
C18 0.0269(4) 0.0369(5) 0.0296(4) -0.0047(4) 0.0069(4) -0.0029(4)
C19 0.0284(4) 0.0307(4) 0.0248(4) 0.0003(3) 0.0090(3) -0.0029(4)

loop_
_atom_type_symbol
_atom_type_description
_atom_type_scat_dispersion_real
_atom_type_scat_dispersion_imag
_atom_type_scat_source
C C 0.0033 0.0016 'International Tables Vol C Tables 4.2.6.8 and 6.1.1.4'
H H 0.0000 0.0000 'International Tables Vol C Tables 4.2.6.8 and 6.1.1.4'
N N 0.0061 0.0033 'International Tables Vol C Tables 4.2.6.8 and 6.1.1.4'
O O 0.0106 0.0060 'International Tables Vol C Tables 4.2.6.8 and 6.1.1.4'

loop_
_geom_angle_atom_site_label_1
_geom_angle_atom_site_label_2
_geom_angle_atom_site_label_3
_geom_angle
C6 O1 H1 109.5
C5 N1 C1 116.90(10)
C7 N2 C14 121.74(7)
C7 N2 C8 121.59(7)
C14 N2 C8 116.53(7)
N1 C1 C2 124.09(11)
N1 C1 H1A 118.0
C2 C1 H1A 118.0
C1 C2 C3 118.46(11)
C1 C2 H2 120.8
C3 C2 H2 120.8
C2 C3 C4 118.86(11)
C2 C3 H3 120.6
C4 C3 H3 120.6
C3 C4 C5 118.61(10)
C3 C4 H4 120.7
C5 C4 H4 120.7
N1 C5 C4 123.05(9)
N1 C5 C6 114.97(8)
C4 C5 C6 121.79(9)
O1 C6 C5 107.81(7)
O1 C6 C7 109.62(7)
C5 C6 C7 112.40(8)
O1 C6 H6 109.0
C5 C6 H6 109.0
C7 C6 H6 109.0
O2 C7 N2 123.14(9)
O2 C7 C6 119.07(8)
N2 C7 C6 117.79(8)
C9 C8 C13 120.66(8)
C9 C8 N2 120.06(8)
C13 C8 N2 119.18(8)
C8 C9 C10 119.23(9)
C8 C9 H9 120.4
C10 C9 H9 120.4
C11 C10 C9 120.30(10)
C11 C10 H10 119.8
C9 C10 H10 119.8
C12 C11 C10 120.07(9)
C12 C11 H11 120.0
C10 C11 H11 120.0
C11 C12 C13 120.16(10)
C11 C12 H12 119.9
C13 C12 H12 119.9
C8 C13 C12 119.55(9)
C8 C13 H13 120.2
C12 C13 H13 120.2
C19 C14 C15 119.73(8)
C19 C14 N2 118.48(8)
C15 C14 N2 121.75(8)
C16 C15 C14 119.43(9)
C16 C15 H15 120.3
C14 C15 H15 120.3
C17 C16 C15 120.90(9)
C17 C16 H16 119.5
C15 C16 H16 119.5
C18 C17 C16 119.40(9)
C18 C17 H17 120.3
C16 C17 H17 120.3
C17 C18 C19 120.40(9)
C17 C18 H18 119.8
C19 C18 H18 119.8
C18 C19 C14 120.13(9)
C18 C19 H19 119.9
C14 C19 H19 119.9

loop_
_geom_bond_atom_site_label_1
_geom_bond_atom_site_label_2
_geom_bond_distance
O1 C6 1.4146(11)
O1 H1 0.8300
O2 C7 1.2209(11)
N1 C5 1.3351(12)
N1 C1 1.3405(15)
N2 C7 1.3638(11)
N2 C14 1.4415(11)
N2 C8 1.4448(11)
C1 C2 1.3715(19)
C1 H1A 0.9400
C2 C3 1.3779(18)
C2 H2 0.9400
C3 C4 1.3840(16)
C3 H3 0.9400
C4 C5 1.3888(14)
C4 H4 0.9400
C5 C6 1.5168(13)
C6 C7 1.5345(13)
C6 H6 0.9900
C8 C9 1.3859(13)
C8 C13 1.3860(13)
C9 C10 1.3921(14)
C9 H9 0.9400
C10 C11 1.3833(16)
C10 H10 0.9400
C11 C12 1.3816(17)
C11 H11 0.9400
C12 C13 1.3892(14)
C12 H12 0.9400
C13 H13 0.9400
C14 C19 1.3914(12)
C14 C15 1.3917(12)
C15 C16 1.3887(14)
C15 H15 0.9400
C16 C17 1.3876(15)
C16 H16 0.9400
C17 C18 1.3803(15)
C17 H17 0.9400
C18 C19 1.3882(14)
C18 H18 0.9400
C19 H19 0.9400

loop_
_geom_hbond_atom_site_label_D
_geom_hbond_atom_site_label_H
_geom_hbond_atom_site_label_A
_geom_hbond_distance_DH
_geom_hbond_distance_HA
_geom_hbond_distance_DA
_geom_hbond_angle_DHA
_geom_hbond_site_symmetry_A
O1 H1 O2 0.83 2.09 2.8476(10) 152.3 3_655

loop_
_geom_torsion_atom_site_label_1
_geom_torsion_atom_site_label_2
_geom_torsion_atom_site_label_3
_geom_torsion_atom_site_label_4
_geom_torsion
C5 N1 C1 C2 -0.70(18)
N1 C1 C2 C3 -0.8(2)
C1 C2 C3 C4 1.12(18)
C2 C3 C4 C5 -0.09(16)
C1 N1 C5 C4 1.82(15)
C1 N1 C5 C6 -173.28(9)
C3 C4 C5 N1 -1.45(15)
C3 C4 C5 C6 173.33(9)
N1 C5 C6 O1 91.36(10)
C4 C5 C6 O1 -83.81(11)
N1 C5 C6 C7 -147.72(8)
C4 C5 C6 C7 37.11(12)
C14 N2 C7 O2 1.25(14)
C8 N2 C7 O2 -174.26(9)
C14 N2 C7 C6 -177.63(8)
C8 N2 C7 C6 6.85(13)
O1 C6 C7 O2 12.59(12)
C5 C6 C7 O2 -107.29(10)
O1 C6 C7 N2 -168.48(8)
C5 C6 C7 N2 71.64(10)
C7 N2 C8 C9 75.33(12)
C14 N2 C8 C9 -100.41(10)
C7 N2 C8 C13 -108.17(10)
C14 N2 C8 C13 76.09(11)
C13 C8 C9 C10 0.35(14)
N2 C8 C9 C10 176.80(9)
C8 C9 C10 C11 -1.08(15)
C9 C10 C11 C12 0.78(16)
C10 C11 C12 C13 0.24(16)
C9 C8 C13 C12 0.66(14)
N2 C8 C13 C12 -175.82(9)
C11 C12 C13 C8 -0.96(15)
C7 N2 C14 C19 -142.21(9)
C8 N2 C14 C19 33.52(12)
C7 N2 C14 C15 39.94(13)
C8 N2 C14 C15 -144.33(9)
C19 C14 C15 C16 -0.21(14)
N2 C14 C15 C16 177.61(9)
C14 C15 C16 C17 -0.23(15)
C15 C16 C17 C18 0.43(16)
C16 C17 C18 C19 -0.20(16)
C17 C18 C19 C14 -0.24(16)
C15 C14 C19 C18 0.45(14)
N2 C14 C19 C18 -177.45(9)
